data_4105518
loop_
_publ_author_name
'Theodore Lazarides'
'Theresa M. McCormick'
'Kristina C. Wilson'
'Soohyun Lee'
'David W. McCamant'
'Richard Eisenberg'

_publ_section_title
;
 Sensitizing the Sensitizer: The Synthesis and Photophysical Study of
 Bodipy-Pt(II)(diimine)(dithiolate) Conjugates
;
_journal_name_full 'Journal of the American Chemical Society'
_journal_page_first 350
_journal_page_last 364
_journal_paper_doi 10.1021/ja1070366
_journal_volume 133
_journal_year 2011
_chemical_formula_moiety 'C34 H35 B F2 N4 Pt S2, 0.5(C H2 Cl2)'
_chemical_formula_sum 'C34.5 H36 B Cl F2 N4 Pt S2'
_chemical_formula_weight 850.14
_chemical_name_common eistl02
_chemical_name_systematic
;
 ?
;
_space_group_IT_number 15
_symmetry_cell_setting monoclinic
_symmetry_space_group_name_Hall '-C 2yc'
_symmetry_space_group_name_H-M 'C 1 2/c 1'
_atom_sites_solution_hydrogens geom
_atom_sites_solution_primary direct
_atom_sites_solution_secondary difmap
_audit_creation_method SHELXL-97
_cell_angle_alpha 90.00
_cell_angle_beta 99.304(1)
_cell_angle_gamma 90.00
_cell_formula_units_Z 8
_cell_length_a 37.713(3)
_cell_length_b 7.6858(6)
_cell_length_c 22.7719(19)
_cell_measurement_reflns_used 3951
_cell_measurement_temperature 100.0(1)
_cell_measurement_theta_max 32.82
_cell_measurement_theta_min 2.61
_cell_volume 6513.7(9)
_computing_cell_refinement 'SAINT (Bruker, 2006)'
_computing_data_collection 'APEX2 (Bruker, 2006)'
_computing_data_reduction 'SAINT (Bruker, 2006)'
_computing_molecular_graphics 'SHELXTL (Bruker, 2000)'
_computing_publication_material 'SHELXTL (Bruker, 2000)'
_computing_structure_refinement 'SHELXL-97 (Sheldrick, 1997)'
_computing_structure_solution 'SHELXS-97 (Sheldrick, 1997)'
_diffrn_ambient_temperature 100.0(1)
_diffrn_measured_fraction_theta_full 1.000
_diffrn_measured_fraction_theta_max 1.000
_diffrn_measurement_device_type 'Bruker SMART APEX II CCD Platform'
_diffrn_measurement_method 'area detector, \w scans per \f'
_diffrn_radiation_monochromator graphite
_diffrn_radiation_source 'fine-focus sealed tube'
_diffrn_radiation_type MoK\a
_diffrn_radiation_wavelength 0.71073
_diffrn_reflns_av_R_equivalents 0.0407
_diffrn_reflns_av_sigmaI/netI 0.0330
_diffrn_reflns_limit_h_max 56
_diffrn_reflns_limit_h_min -56
_diffrn_reflns_limit_k_max 11
_diffrn_reflns_limit_k_min -11
_diffrn_reflns_limit_l_max 33
_diffrn_reflns_limit_l_min -33
_diffrn_reflns_number 55680
_diffrn_reflns_theta_full 32.03
_diffrn_reflns_theta_max 32.03
_diffrn_reflns_theta_min 1.81
_exptl_absorpt_coefficient_mu 4.563
_exptl_absorpt_correction_T_max 0.6383
_exptl_absorpt_correction_T_min 0.4422
_exptl_absorpt_correction_type multi-scan
_exptl_absorpt_process_details 'SADABS (Sheldrick, 2007)'
_exptl_crystal_colour purple
_exptl_crystal_density_diffrn 1.734
_exptl_crystal_description block
_exptl_crystal_F_000 3368
_exptl_crystal_size_max 0.20
_exptl_crystal_size_mid 0.16
_exptl_crystal_size_min 0.10
_refine_diff_density_max 1.210
_refine_diff_density_min -1.619
_refine_diff_density_rms 0.118
_refine_ls_extinction_method none
_refine_ls_goodness_of_fit_ref 1.046
_refine_ls_hydrogen_treatment constr
_refine_ls_matrix_type full
_refine_ls_number_parameters 418
_refine_ls_number_reflns 11329
_refine_ls_number_restraints 0
_refine_ls_restrained_S_all 1.046
_refine_ls_R_factor_all 0.0411
_refine_ls_R_factor_gt 0.0276
_refine_ls_shift/su_max 0.001
_refine_ls_shift/su_mean 0.000
_refine_ls_structure_factor_coef Fsqd
_refine_ls_weighting_details 'calc w=1/[\s^2^(Fo^2^)+(0.0240P)^2^+9.9553P] where P=(Fo^2^+2Fc^2^)/3'
_refine_ls_weighting_scheme calc
_refine_ls_wR_factor_gt 0.0547
_refine_ls_wR_factor_ref 0.0582
_reflns_number_gt 9287
_reflns_number_total 11329
_reflns_threshold_expression >2sigma(I)
_cod_data_source_file ja1070366_si_002_2.cif
_cod_data_source_block 3
_cod_original_formula_sum 'C34.50 H36 B Cl F2 N4 Pt S2'
_cod_database_code 4105518

loop_
_symmetry_equiv_pos_as_xyz
'x, y, z'
'-x, y, -z+1/2'
'x+1/2, y+1/2, z'
'-x+1/2, y+1/2, -z+1/2'
'-x, -y, -z'
'x, -y, z-1/2'
'-x+1/2, -y+1/2, -z'
'x+1/2, -y+1/2, z-1/2'

loop_
_atom_site_label
_atom_site_type_symbol
_atom_site_fract_x
_atom_site_fract_y
_atom_site_fract_z
_atom_site_U_iso_or_equiv
_atom_site_adp_type
_atom_site_occupancy
_atom_site_symmetry_multiplicity
_atom_site_calc_flag
_atom_site_refinement_flags
Pt1 Pt 0.020294(2) 0.364588(12) 0.088819(4) 0.01671(3) Uani 1 1 d .
S1 S 0.052731(16) 0.46763(9) 0.17371(3) 0.02148(12) Uani 1 1 d .
S2 S 0.071845(17) 0.30963(8) 0.05513(3) 0.02065(12) Uani 1 1 d .
N1 N -0.03004(5) 0.4206(3) 0.10766(9) 0.0187(4) Uani 1 1 d .
N2 N -0.01163(5) 0.2697(3) 0.01414(9) 0.0180(4) Uani 1 1 d .
N3 N -0.19328(6) 0.6987(3) 0.10216(9) 0.0216(4) Uani 1 1 d .
N4 N -0.19415(6) 0.4166(3) 0.15503(9) 0.0211(4) Uani 1 1 d .
F1 F -0.23469(4) 0.6468(2) 0.17068(8) 0.0318(4) Uani 1 1 d .
F2 F -0.24413(4) 0.5051(2) 0.08200(7) 0.0349(4) Uani 1 1 d .
B1 B -0.21817(8) 0.5677(4) 0.12731(13) 0.0246(6) Uani 1 1 d .
C1 C 0.09777(6) 0.4656(3) 0.16116(11) 0.0191(5) Uani 1 1 d .
C2 C 0.12547(7) 0.5334(3) 0.20309(12) 0.0229(5) Uani 1 1 d .
H2 H 0.1201 0.5794 0.2394 0.027 Uiso 1 1 calc R
C3 C 0.16050(7) 0.5347(4) 0.19274(12) 0.0249(5) Uani 1 1 d .
H3 H 0.1790 0.5816 0.2216 0.030 Uiso 1 1 calc R
C4 C 0.16861(7) 0.4668(4) 0.13965(13) 0.0271(6) Uani 1 1 d .
H4 H 0.1927 0.4675 0.1324 0.032 Uiso 1 1 calc R
C5 C 0.14168(7) 0.3985(3) 0.09769(12) 0.0251(5) Uani 1 1 d .
H5 H 0.1473 0.3524 0.0616 0.030 Uiso 1 1 calc R
C6 C 0.10599(7) 0.3969(3) 0.10815(11) 0.0199(5) Uani 1 1 d .
C7 C -0.03740(7) 0.5018(4) 0.15674(11) 0.0226(5) Uani 1 1 d .
H7 H -0.0180 0.5341 0.1868 0.027 Uiso 1 1 calc R
C8 C -0.07188(7) 0.5397(4) 0.16513(11) 0.0238(5) Uani 1 1 d .
H8 H -0.0760 0.5952 0.2007 0.029 Uiso 1 1 calc R
C9 C -0.10073(7) 0.4966(3) 0.12125(11) 0.0211(5) Uani 1 1 d .
C10 C -0.09289(7) 0.4193(3) 0.06963(11) 0.0207(5) Uani 1 1 d .
H10 H -0.1118 0.3934 0.0379 0.025 Uiso 1 1 calc R
C11 C -0.05777(6) 0.3796(3) 0.06399(10) 0.0182(4) Uani 1 1 d .
C12 C -0.04746(7) 0.2911(3) 0.01192(11) 0.0191(5) Uani 1 1 d .
C13 C -0.07190(7) 0.2340(3) -0.03663(11) 0.0207(5) Uani 1 1 d .
H13 H -0.0969 0.2508 -0.0371 0.025 Uiso 1 1 calc R
C14 C -0.06005(7) 0.1528(3) -0.08433(11) 0.0219(5) Uani 1 1 d .
C15 C -0.02321(7) 0.1320(4) -0.08057(11) 0.0246(5) Uani 1 1 d .
H15 H -0.0139 0.0760 -0.1120 0.029 Uiso 1 1 calc R
C16 C 0.00000(7) 0.1918(3) -0.03179(11) 0.0219(5) Uani 1 1 d .
H16 H 0.0251 0.1772 -0.0307 0.026 Uiso 1 1 calc R
C17 C -0.13905(6) 0.5270(4) 0.12764(11) 0.0208(5) Uani 1 1 d .
C18 C -0.15630(7) 0.6778(3) 0.10358(11) 0.0214(5) Uani 1 1 d .
C19 C -0.14367(7) 0.8287(3) 0.07659(11) 0.0225(5) Uani 1 1 d .
C20 C -0.17315(7) 0.9343(4) 0.05842(11) 0.0249(5) Uani 1 1 d .
C21 C -0.20343(7) 0.8499(3) 0.07504(11) 0.0238(5) Uani 1 1 d .
C22 C -0.20534(7) 0.2750(4) 0.18209(11) 0.0235(5) Uani 1 1 d .
C23 C -0.17626(7) 0.1610(3) 0.19890(12) 0.0239(5) Uani 1 1 d .
C24 C -0.14601(7) 0.2361(4) 0.18215(11) 0.0229(5) Uani 1 1 d .
C25 C -0.15730(7) 0.3975(3) 0.15375(11) 0.0219(5) Uani 1 1 d .
C26 C -0.24317(7) 0.2544(4) 0.19214(13) 0.0298(6) Uani 1 1 d .
H26A H -0.2472 0.3277 0.2256 0.045 Uiso 1 1 calc R
H26B H -0.2476 0.1324 0.2012 0.045 Uiso 1 1 calc R
H26C H -0.2596 0.2896 0.1562 0.045 Uiso 1 1 calc R
C27 C -0.17826(8) -0.0054(4) 0.23283(13) 0.0282(6) Uani 1 1 d .
H27A H -0.1579 -0.0814 0.2270 0.034 Uiso 1 1 calc R
H27B H -0.2008 -0.0669 0.2168 0.034 Uiso 1 1 calc R
C28 C -0.17706(8) 0.0263(4) 0.29916(12) 0.0284(6) Uani 1 1 d .
H28A H -0.1552 0.0907 0.3150 0.043 Uiso 1 1 calc R
H28B H -0.1771 -0.0855 0.3198 0.043 Uiso 1 1 calc R
H28C H -0.1981 0.0943 0.3054 0.043 Uiso 1 1 calc R
C29 C -0.10883(7) 0.1640(4) 0.19484(13) 0.0275(6) Uani 1 1 d .
H29A H -0.0946 0.2314 0.2268 0.041 Uiso 1 1 calc R
H29B H -0.0977 0.1710 0.1589 0.041 Uiso 1 1 calc R
H29C H -0.1098 0.0421 0.2072 0.041 Uiso 1 1 calc R
C30 C -0.24140(7) 0.9135(4) 0.06551(13) 0.0300(6) Uani 1 1 d .
H30A H -0.2571 0.8222 0.0768 0.045 Uiso 1 1 calc R
H30B H -0.2488 0.9431 0.0235 0.045 Uiso 1 1 calc R
H30C H -0.2431 1.0171 0.0900 0.045 Uiso 1 1 calc R
C31 C -0.17379(8) 1.1048(4) 0.02661(13) 0.0304(6) Uani 1 1 d .
H31A H -0.1540 1.1786 0.0468 0.036 Uiso 1 1 calc R
H31B H -0.1967 1.1649 0.0292 0.036 Uiso 1 1 calc R
C32 C -0.16997(8) 1.0852(4) -0.03884(12) 0.0312(6) Uani 1 1 d .
H32A H -0.1476 1.0232 -0.0418 0.047 Uiso 1 1 calc R
H32B H -0.1694 1.2006 -0.0569 0.047 Uiso 1 1 calc R
H32C H -0.1904 1.0192 -0.0597 0.047 Uiso 1 1 calc R
C33 C -0.10568(7) 0.8734(4) 0.07128(12) 0.0264(5) Uani 1 1 d .
H33A H -0.1047 0.9928 0.0565 0.040 Uiso 1 1 calc R
H33B H -0.0970 0.7929 0.0434 0.040 Uiso 1 1 calc R
H33C H -0.0905 0.8637 0.1104 0.040 Uiso 1 1 calc R
C34 C -0.08529(8) 0.0901(4) -0.13748(12) 0.0271(6) Uani 1 1 d .
H34A H -0.1095 0.1344 -0.1359 0.041 Uiso 1 1 calc R
H34B H -0.0857 -0.0374 -0.1377 0.041 Uiso 1 1 calc R
H34C H -0.0772 0.1322 -0.1738 0.041 Uiso 1 1 calc R
Cl1S Cl -0.02877(3) -0.0270(2) 0.20042(5) 0.0869(5) Uani 1 1 d .
C1S C 0.0000 0.0986(7) 0.2500 0.0566(15) Uani 1 2 d S
H1S1 H -0.0143 0.1744 0.2724 0.068 Uiso 0.50 1 calc PR
H1S2 H 0.0143 0.1744 0.2276 0.068 Uiso 0.50 1 calc PR

loop_
_atom_site_aniso_label
_atom_site_aniso_U_11
_atom_site_aniso_U_22
_atom_site_aniso_U_33
_atom_site_aniso_U_23
_atom_site_aniso_U_13
_atom_site_aniso_U_12
Pt1 0.01563(4) 0.01800(4) 0.01669(4) 0.00130(4) 0.00316(3) -0.00088(4)
S1 0.0152(3) 0.0309(3) 0.0185(3) -0.0008(2) 0.0032(2) -0.0026(2)
S2 0.0188(3) 0.0220(3) 0.0218(3) -0.0008(2) 0.0052(2) 0.0004(2)
N1 0.0156(9) 0.0207(10) 0.0196(9) 0.0011(8) 0.0024(8) -0.0030(8)
N2 0.0182(10) 0.0156(9) 0.0206(10) 0.0017(8) 0.0045(8) -0.0012(8)
N3 0.0176(10) 0.0295(11) 0.0186(10) 0.0010(8) 0.0058(8) -0.0012(9)
N4 0.0165(10) 0.0282(11) 0.0196(10) -0.0017(8) 0.0054(8) -0.0052(8)
F1 0.0263(8) 0.0385(10) 0.0347(9) 0.0042(7) 0.0172(7) 0.0028(7)
F2 0.0238(8) 0.0469(11) 0.0306(9) 0.0071(8) -0.0057(7) -0.0124(8)
B1 0.0182(13) 0.0336(16) 0.0222(13) 0.0020(12) 0.0035(11) -0.0038(12)
C1 0.0167(11) 0.0196(11) 0.0210(11) 0.0039(9) 0.0032(9) 0.0003(9)
C2 0.0198(12) 0.0256(13) 0.0231(12) 0.0027(10) 0.0032(10) -0.0009(10)
C3 0.0202(12) 0.0257(13) 0.0278(13) 0.0032(10) 0.0007(10) -0.0009(10)
C4 0.0165(12) 0.0294(14) 0.0363(15) 0.0035(12) 0.0077(11) -0.0006(10)
C5 0.0216(12) 0.0258(14) 0.0298(13) 0.0032(10) 0.0104(10) 0.0024(10)
C6 0.0184(11) 0.0179(12) 0.0236(11) 0.0034(9) 0.0037(9) 0.0004(9)
C7 0.0194(12) 0.0306(14) 0.0176(11) -0.0026(10) 0.0023(9) -0.0034(10)
C8 0.0217(12) 0.0327(14) 0.0176(11) -0.0038(10) 0.0050(9) -0.0021(10)
C9 0.0181(11) 0.0262(13) 0.0198(11) 0.0005(10) 0.0056(9) -0.0022(10)
C10 0.0184(11) 0.0238(12) 0.0196(11) -0.0018(9) 0.0023(9) -0.0035(9)
C11 0.0178(11) 0.0187(11) 0.0179(10) 0.0017(9) 0.0027(8) -0.0016(9)
C12 0.0207(12) 0.0164(11) 0.0205(11) 0.0004(9) 0.0040(9) -0.0014(9)
C13 0.0195(12) 0.0186(12) 0.0232(12) 0.0018(9) 0.0017(9) -0.0035(9)
C14 0.0264(12) 0.0192(12) 0.0192(11) 0.0018(9) 0.0006(9) -0.0020(10)
C15 0.0279(13) 0.0253(12) 0.0204(12) -0.0012(10) 0.0038(10) 0.0033(11)
C16 0.0202(12) 0.0223(12) 0.0230(12) -0.0006(10) 0.0032(10) 0.0017(10)
C17 0.0155(11) 0.0302(13) 0.0171(11) -0.0040(10) 0.0040(9) -0.0038(10)
C18 0.0167(11) 0.0280(13) 0.0205(11) -0.0014(10) 0.0064(9) -0.0034(9)
C19 0.0216(12) 0.0284(14) 0.0189(11) -0.0047(10) 0.0073(9) -0.0054(10)
C20 0.0264(13) 0.0284(14) 0.0210(12) -0.0024(10) 0.0074(10) -0.0022(11)
C21 0.0232(12) 0.0288(14) 0.0199(11) -0.0038(10) 0.0054(9) -0.0017(11)
C22 0.0221(12) 0.0293(14) 0.0202(12) -0.0040(10) 0.0070(9) -0.0075(10)
C23 0.0265(13) 0.0223(13) 0.0245(12) -0.0048(10) 0.0085(10) -0.0048(10)
C24 0.0226(12) 0.0249(13) 0.0217(12) -0.0038(10) 0.0053(10) -0.0031(10)
C25 0.0176(11) 0.0287(14) 0.0197(11) -0.0029(10) 0.0041(9) -0.0030(9)
C26 0.0217(13) 0.0344(15) 0.0354(15) 0.0006(12) 0.0105(11) -0.0063(11)
C27 0.0308(15) 0.0237(13) 0.0323(14) -0.0021(11) 0.0112(12) -0.0052(11)
C28 0.0280(14) 0.0277(14) 0.0287(14) 0.0040(11) 0.0023(11) 0.0019(11)
C29 0.0259(13) 0.0277(15) 0.0300(14) -0.0017(11) 0.0081(11) 0.0008(11)
C30 0.0251(14) 0.0350(15) 0.0309(14) 0.0019(12) 0.0076(11) 0.0047(12)
C31 0.0322(15) 0.0293(15) 0.0307(14) -0.0004(11) 0.0084(12) -0.0027(11)
C32 0.0282(14) 0.0385(16) 0.0265(13) 0.0052(12) 0.0031(11) -0.0068(12)
C33 0.0246(13) 0.0293(14) 0.0273(13) -0.0038(11) 0.0097(10) -0.0076(11)
C34 0.0306(14) 0.0248(13) 0.0235(12) -0.0031(10) -0.0027(10) -0.0001(11)
Cl1S 0.0297(5) 0.1591(14) 0.0697(7) -0.0559(8) 0.0017(5) 0.0080(6)
C1S 0.061(4) 0.041(3) 0.069(4) 0.000 0.014(3) 0.000

loop_
_atom_type_symbol
_atom_type_description
_atom_type_scat_dispersion_real
_atom_type_scat_dispersion_imag
_atom_type_scat_source
C C 0.0033 0.0016 'International Tables Vol C Tables 4.2.6.8 and 6.1.1.4'
H H 0.0000 0.0000 'International Tables Vol C Tables 4.2.6.8 and 6.1.1.4'
B B 0.0013 0.0007 'International Tables Vol C Tables 4.2.6.8 and 6.1.1.4'
N N 0.0061 0.0033 'International Tables Vol C Tables 4.2.6.8 and 6.1.1.4'
F F 0.0171 0.0103 'International Tables Vol C Tables 4.2.6.8 and 6.1.1.4'
S S 0.1246 0.1234 'International Tables Vol C Tables 4.2.6.8 and 6.1.1.4'
Cl Cl 0.1484 0.1585 'International Tables Vol C Tables 4.2.6.8 and 6.1.1.4'
Pt Pt -1.7033 8.3905 'International Tables Vol C Tables 4.2.6.8 and 6.1.1.4'

loop_
_geom_angle_atom_site_label_1
_geom_angle_atom_site_label_2
_geom_angle_atom_site_label_3
_geom_angle
_geom_angle_site_symmetry_1
_geom_angle_site_symmetry_3
N2 Pt1 N1 79.03(8) . .
N2 Pt1 S2 94.27(6) . .
N1 Pt1 S2 172.11(6) . .
N2 Pt1 S1 176.76(6) . .
N1 Pt1 S1 97.96(6) . .
S2 Pt1 S1 88.81(2) . .
C1 S1 Pt1 105.09(9) . .
C6 S2 Pt1 105.88(9) . .
C7 N1 C11 118.5(2) . .
C7 N1 Pt1 126.17(17) . .
C11 N1 Pt1 115.18(16) . .
C16 N2 C12 118.4(2) . .
C16 N2 Pt1 125.71(17) . .
C12 N2 Pt1 115.85(16) . .
C21 N3 C18 108.6(2) . .
C21 N3 B1 126.1(2) . .
C18 N3 B1 125.3(2) . .
C22 N4 C25 108.0(2) . .
C22 N4 B1 125.9(2) . .
C25 N4 B1 126.0(2) . .
F2 B1 F1 109.7(2) . .
F2 B1 N4 109.9(2) . .
F1 B1 N4 109.9(2) . .
F2 B1 N3 110.3(2) . .
F1 B1 N3 110.2(2) . .
N4 B1 N3 106.8(2) . .
C2 C1 C6 119.1(2) . .
C2 C1 S1 121.20(19) . .
C6 C1 S1 119.75(19) . .
C3 C2 C1 121.1(2) . .
C3 C2 H2 119.4 . .
C1 C2 H2 119.4 . .
C2 C3 C4 119.7(3) . .
C2 C3 H3 120.1 . .
C4 C3 H3 120.1 . .
C5 C4 C3 120.1(2) . .
C5 C4 H4 119.9 . .
C3 C4 H4 119.9 . .
C4 C5 C6 120.2(2) . .
C4 C5 H5 119.9 . .
C6 C5 H5 119.9 . .
C1 C6 C5 119.7(2) . .
C1 C6 S2 119.97(19) . .
C5 C6 S2 120.3(2) . .
N1 C7 C8 122.6(2) . .
N1 C7 H7 118.7 . .
C8 C7 H7 118.7 . .
C7 C8 C9 119.7(2) . .
C7 C8 H8 120.1 . .
C9 C8 H8 120.1 . .
C10 C9 C8 117.4(2) . .
C10 C9 C17 119.4(2) . .
C8 C9 C17 123.3(2) . .
C11 C10 C9 120.6(2) . .
C11 C10 H10 119.7 . .
C9 C10 H10 119.7 . .
N1 C11 C10 121.0(2) . .
N1 C11 C12 115.1(2) . .
C10 C11 C12 123.9(2) . .
N2 C12 C13 121.4(2) . .
N2 C12 C11 114.7(2) . .
C13 C12 C11 123.9(2) . .
C14 C13 C12 120.5(2) . .
C14 C13 H13 119.7 . .
C12 C13 H13 119.7 . .
C15 C14 C13 116.7(2) . .
C15 C14 C34 120.9(2) . .
C13 C14 C34 122.4(2) . .
C16 C15 C14 120.7(2) . .
C16 C15 H15 119.6 . .
C14 C15 H15 119.6 . .
N2 C16 C15 122.2(2) . .
N2 C16 H16 118.9 . .
C15 C16 H16 118.9 . .
C25 C17 C18 121.9(2) . .
C25 C17 C9 118.8(2) . .
C18 C17 C9 119.2(2) . .
C17 C18 N3 120.2(2) . .
C17 C18 C19 132.5(2) . .
N3 C18 C19 107.3(2) . .
C20 C19 C18 107.3(2) . .
C20 C19 C33 125.1(2) . .
C18 C19 C33 127.6(2) . .
C19 C20 C21 107.1(2) . .
C19 C20 C31 127.4(2) . .
C21 C20 C31 125.4(3) . .
N3 C21 C20 109.7(2) . .
N3 C21 C30 123.0(2) . .
C20 C21 C30 127.3(3) . .
N4 C22 C23 109.8(2) . .
N4 C22 C26 122.2(3) . .
C23 C22 C26 128.0(3) . .
C24 C23 C22 107.8(2) . .
C24 C23 C27 127.5(3) . .
C22 C23 C27 124.6(2) . .
C23 C24 C25 106.7(2) . .
C23 C24 C29 125.6(3) . .
C25 C24 C29 127.7(2) . .
C17 C25 N4 119.5(2) . .
C17 C25 C24 132.7(2) . .
N4 C25 C24 107.7(2) . .
C22 C26 H26A 109.5 . .
C22 C26 H26B 109.5 . .
H26A C26 H26B 109.5 . .
C22 C26 H26C 109.5 . .
H26A C26 H26C 109.5 . .
H26B C26 H26C 109.5 . .
C23 C27 C28 112.2(2) . .
C23 C27 H27A 109.2 . .
C28 C27 H27A 109.2 . .
C23 C27 H27B 109.2 . .
C28 C27 H27B 109.2 . .
H27A C27 H27B 107.9 . .
C27 C28 H28A 109.5 . .
C27 C28 H28B 109.5 . .
H28A C28 H28B 109.5 . .
C27 C28 H28C 109.5 . .
H28A C28 H28C 109.5 . .
H28B C28 H28C 109.5 . .
C24 C29 H29A 109.5 . .
C24 C29 H29B 109.5 . .
H29A C29 H29B 109.5 . .
C24 C29 H29C 109.5 . .
H29A C29 H29C 109.5 . .
H29B C29 H29C 109.5 . .
C21 C30 H30A 109.5 . .
C21 C30 H30B 109.5 . .
H30A C30 H30B 109.5 . .
C21 C30 H30C 109.5 . .
H30A C30 H30C 109.5 . .
H30B C30 H30C 109.5 . .
C20 C31 C32 112.9(2) . .
C20 C31 H31A 109.0 . .
C32 C31 H31A 109.0 . .
C20 C31 H31B 109.0 . .
C32 C31 H31B 109.0 . .
H31A C31 H31B 107.8 . .
C31 C32 H32A 109.5 . .
C31 C32 H32B 109.5 . .
H32A C32 H32B 109.5 . .
C31 C32 H32C 109.5 . .
H32A C32 H32C 109.5 . .
H32B C32 H32C 109.5 . .
C19 C33 H33A 109.5 . .
C19 C33 H33B 109.5 . .
H33A C33 H33B 109.5 . .
C19 C33 H33C 109.5 . .
H33A C33 H33C 109.5 . .
H33B C33 H33C 109.5 . .
C14 C34 H34A 109.5 . .
C14 C34 H34B 109.5 . .
H34A C34 H34B 109.5 . .
C14 C34 H34C 109.5 . .
H34A C34 H34C 109.5 . .
H34B C34 H34C 109.5 . .
Cl1S C1S Cl1S 112.1(3) . 2
Cl1S C1S H1S1 109.2 . .
Cl1S C1S H1S1 109.2 2 .
Cl1S C1S H1S2 109.2 . .
Cl1S C1S H1S2 109.2 2 .
H1S1 C1S H1S2 107.9 . .

loop_
_geom_bond_atom_site_label_1
_geom_bond_atom_site_label_2
_geom_bond_distance
_geom_bond_site_symmetry_2
Pt1 N2 2.052(2) .
Pt1 N1 2.058(2) .
Pt1 S2 2.2425(6) .
Pt1 S1 2.2574(6) .
S1 C1 1.768(2) .
S2 C6 1.750(3) .
N1 C7 1.347(3) .
N1 C11 1.358(3) .
N2 C16 1.339(3) .
N2 C12 1.354(3) .
N3 C21 1.342(3) .
N3 C18 1.399(3) .
N3 B1 1.549(4) .
N4 C22 1.351(3) .
N4 C25 1.402(3) .
N4 B1 1.544(4) .
F1 B1 1.390(3) .
F2 B1 1.388(3) .
C1 C2 1.397(4) .
C1 C6 1.397(3) .
C2 C3 1.379(4) .
C2 H2 0.9500 .
C3 C4 1.395(4) .
C3 H3 0.9500 .
C4 C5 1.381(4) .
C4 H4 0.9500 .
C5 C6 1.404(3) .
C5 H5 0.9500 .
C7 C8 1.376(4) .
C7 H7 0.9500 .
C8 C9 1.393(3) .
C8 H8 0.9500 .
C9 C10 1.391(3) .
C9 C17 1.494(3) .
C10 C11 1.385(3) .
C10 H10 0.9500 .
C11 C12 1.473(3) .
C12 C13 1.391(3) .
C13 C14 1.388(4) .
C13 H13 0.9500 .
C14 C15 1.387(4) .
C14 C34 1.493(4) .
C15 C16 1.377(4) .
C15 H15 0.9500 .
C16 H16 0.9500 .
C17 C25 1.396(4) .
C17 C18 1.397(4) .
C18 C19 1.430(4) .
C19 C20 1.384(4) .
C19 C33 1.497(4) .
C20 C21 1.417(4) .
C20 C31 1.496(4) .
C21 C30 1.496(4) .
C22 C23 1.408(4) .
C22 C26 1.489(4) .
C23 C24 1.386(4) .
C23 C27 1.503(4) .
C24 C25 1.432(4) .
C24 C29 1.492(4) .
C26 H26A 0.9800 .
C26 H26B 0.9800 .
C26 H26C 0.9800 .
C27 C28 1.523(4) .
C27 H27A 0.9900 .
C27 H27B 0.9900 .
C28 H28A 0.9800 .
C28 H28B 0.9800 .
C28 H28C 0.9800 .
C29 H29A 0.9800 .
C29 H29B 0.9800 .
C29 H29C 0.9800 .
C30 H30A 0.9800 .
C30 H30B 0.9800 .
C30 H30C 0.9800 .
C31 C32 1.528(4) .
C31 H31A 0.9900 .
C31 H31B 0.9900 .
C32 H32A 0.9800 .
C32 H32B 0.9800 .
C32 H32C 0.9800 .
C33 H33A 0.9800 .
C33 H33B 0.9800 .
C33 H33C 0.9800 .
C34 H34A 0.9800 .
C34 H34B 0.9800 .
C34 H34C 0.9800 .
Cl1S C1S 1.728(3) .
C1S Cl1S 1.728(3) 2
C1S H1S1 0.9900 .
C1S H1S2 0.9900 .

loop_
_geom_torsion_atom_site_label_1
_geom_torsion_atom_site_label_2
_geom_torsion_atom_site_label_3
_geom_torsion_atom_site_label_4
_geom_torsion
N2 Pt1 S1 C1 168.1(10)
N1 Pt1 S1 C1 -170.24(10)
S2 Pt1 S1 C1 5.69(9)
N2 Pt1 S2 C6 174.75(10)
N1 Pt1 S2 C6 143.0(4)
S1 Pt1 S2 C6 -6.23(9)
N2 Pt1 N1 C7 -178.8(2)
S2 Pt1 N1 C7 -146.5(4)
S1 Pt1 N1 C7 2.4(2)
N2 Pt1 N1 C11 -3.06(17)
S2 Pt1 N1 C11 29.3(6)
S1 Pt1 N1 C11 178.16(16)
N1 Pt1 N2 C16 -179.1(2)
S2 Pt1 N2 C16 5.1(2)
S1 Pt1 N2 C16 -157.2(9)
N1 Pt1 N2 C12 1.63(17)
S2 Pt1 N2 C12 -174.15(16)
S1 Pt1 N2 C12 23.5(11)
C22 N4 B1 F2 -60.6(3)
C25 N4 B1 F2 115.8(3)
C22 N4 B1 F1 60.1(3)
C25 N4 B1 F1 -123.5(3)
C22 N4 B1 N3 179.7(2)
C25 N4 B1 N3 -3.9(3)
C21 N3 B1 F2 61.6(3)
C18 N3 B1 F2 -117.8(3)
C21 N3 B1 F1 -59.7(3)
C18 N3 B1 F1 120.9(3)
C21 N3 B1 N4 -179.0(2)
C18 N3 B1 N4 1.6(3)
Pt1 S1 C1 C2 175.26(19)
Pt1 S1 C1 C6 -4.0(2)
C6 C1 C2 C3 0.5(4)
S1 C1 C2 C3 -178.8(2)
C1 C2 C3 C4 -0.2(4)
C2 C3 C4 C5 0.0(4)
C3 C4 C5 C6 0.0(4)
C2 C1 C6 C5 -0.5(4)
S1 C1 C6 C5 178.73(19)
C2 C1 C6 S2 179.50(19)
S1 C1 C6 S2 -1.2(3)
C4 C5 C6 C1 0.3(4)
C4 C5 C6 S2 -179.7(2)
Pt1 S2 C6 C1 5.8(2)
Pt1 S2 C6 C5 -174.13(19)
C11 N1 C7 C8 2.1(4)
Pt1 N1 C7 C8 177.7(2)
N1 C7 C8 C9 -1.2(4)
C7 C8 C9 C10 -1.4(4)
C7 C8 C9 C17 177.6(3)
C8 C9 C10 C11 3.1(4)
C17 C9 C10 C11 -176.0(2)
C7 N1 C11 C10 -0.3(4)
Pt1 N1 C11 C10 -176.44(19)
C7 N1 C11 C12 -180.0(2)
Pt1 N1 C11 C12 3.9(3)
C9 C10 C11 N1 -2.3(4)
C9 C10 C11 C12 177.3(2)
C16 N2 C12 C13 0.0(4)
Pt1 N2 C12 C13 179.31(18)
C16 N2 C12 C11 -179.4(2)
Pt1 N2 C12 C11 0.0(3)
N1 C11 C12 N2 -2.6(3)
C10 C11 C12 N2 177.8(2)
N1 C11 C12 C13 178.1(2)
C10 C11 C12 C13 -1.5(4)
N2 C12 C13 C14 0.1(4)
C11 C12 C13 C14 179.4(2)
C12 C13 C14 C15 0.2(4)
C12 C13 C14 C34 -179.8(2)
C13 C14 C15 C16 -0.7(4)
C34 C14 C15 C16 179.3(2)
C12 N2 C16 C15 -0.5(4)
Pt1 N2 C16 C15 -179.74(19)
C14 C15 C16 N2 0.9(4)
C10 C9 C17 C25 90.5(3)
C8 C9 C17 C25 -88.6(3)
C10 C9 C17 C18 -85.0(3)
C8 C9 C17 C18 96.0(3)
C25 C17 C18 N3 -3.5(4)
C9 C17 C18 N3 171.7(2)
C25 C17 C18 C19 177.8(3)
C9 C17 C18 C19 -6.9(4)
C21 N3 C18 C17 -177.6(2)
B1 N3 C18 C17 1.9(4)
C21 N3 C18 C19 1.3(3)
B1 N3 C18 C19 -179.2(2)
C17 C18 C19 C20 177.4(3)
N3 C18 C19 C20 -1.4(3)
C17 C18 C19 C33 -5.8(5)
N3 C18 C19 C33 175.4(2)
C18 C19 C20 C21 0.9(3)
C33 C19 C20 C21 -176.0(2)
C18 C19 C20 C31 -178.5(3)
C33 C19 C20 C31 4.6(4)
C18 N3 C21 C20 -0.7(3)
B1 N3 C21 C20 179.8(2)
C18 N3 C21 C30 179.7(2)
B1 N3 C21 C30 0.2(4)
C19 C20 C21 N3 -0.1(3)
C31 C20 C21 N3 179.3(2)
C19 C20 C21 C30 179.4(3)
C31 C20 C21 C30 -1.2(4)
C25 N4 C22 C23 -0.1(3)
B1 N4 C22 C23 176.8(2)
C25 N4 C22 C26 178.7(2)
B1 N4 C22 C26 -4.4(4)
N4 C22 C23 C24 0.7(3)
C26 C22 C23 C24 -178.0(3)
N4 C22 C23 C27 176.7(2)
C26 C22 C23 C27 -1.9(4)
C22 C23 C24 C25 -1.0(3)
C27 C23 C24 C25 -176.9(2)
C22 C23 C24 C29 176.1(2)
C27 C23 C24 C29 0.1(4)
C18 C17 C25 N4 1.3(4)
C9 C17 C25 N4 -174.0(2)
C18 C17 C25 C24 -178.4(3)
C9 C17 C25 C24 6.3(4)
C22 N4 C25 C17 179.7(2)
B1 N4 C25 C17 2.8(4)
C22 N4 C25 C24 -0.5(3)
B1 N4 C25 C24 -177.4(2)
C23 C24 C25 C17 -179.3(3)
C29 C24 C25 C17 3.7(5)
C23 C24 C25 N4 0.9(3)
C29 C24 C25 N4 -176.0(2)
C24 C23 C27 C28 96.5(3)
C22 C23 C27 C28 -78.8(3)
C19 C20 C31 C32 74.1(4)
C21 C20 C31 C32 -105.2(3)
